data_7055282
loop_
_publ_author_name
'Mason, Helen E.'
'Li, Wei'
'Carpenter, Michael A.'
'Hamilton, Michelle L.'
'Howard, Judith A. K.'
'Sparkes, Hazel A.'

_publ_section_title
;
 Structural and spectroscopic characterisation of the spin crossover in
 [Fe(abpt)2(NCS)2] polymorph A
;
_journal_issue 3
_journal_name_full 'New J. Chem.'
_journal_page_first 2466
_journal_paper_doi 10.1039/C5NJ02359A
_journal_volume 40
_journal_year 2016
_chemical_formula_moiety 'C26 H20 Fe N14 S2'
_chemical_formula_sum 'C26 H20 Fe N14 S2'
_chemical_formula_weight 648.53
_chemical_name_systematic
;
 ? 
;
_space_group_crystal_system monoclinic
_space_group_IT_number 14
_space_group_name_Hall '-P 2yn'
_space_group_name_H-M_alt 'P 1 21/n 1'
_symmetry_space_group_name_Hall '-P 2yn'
_symmetry_space_group_name_H-M 'P 1 21/n 1'
_atom_sites_solution_hydrogens geom
_atom_sites_solution_primary direct
_atom_sites_solution_secondary difmap
_audit_creation_date 2013-11-29
_audit_creation_method
;
  Olex2 1.2
  (compiled Apr 23 2013 17:59:47, GUI svn.r4466)
;
_audit_update_record
;
2015-09-03 deposited with the CCDC.
2016-01-08 downloaded from the CCDC.
;
_cell_angle_alpha 90.00
_cell_angle_beta 93.6840(10)
_cell_angle_gamma 90.00
_cell_formula_units_Z 2
_cell_length_a 8.5008(3)
_cell_length_b 10.1744(4)
_cell_length_c 16.3606(6)
_cell_measurement_reflns_used 6314
_cell_measurement_temperature 210
_cell_measurement_theta_max 27.94
_cell_measurement_theta_min 2.36
_cell_volume 1412.11(9)
_computing_cell_refinement 'SMART (Bruker, 1998)'
_computing_data_collection 'SMART (Bruker, 1998)'
_computing_data_reduction 'SAINT (Bruker, 1998)'
_computing_molecular_graphics
;
O. V. Dolomanov, L. J. Bourhis, R. J. Gildea, J. A. K. Howard and H. Puschmann,
OLEX2: a complete structure solution, refinement and analysis program.
J. Appl. Cryst. (2009). 42, 339-341.
;
_computing_publication_material
;
O. V. Dolomanov, L. J. Bourhis, R. J. Gildea, J. A. K. Howard and H. Puschmann,
OLEX2: a complete structure solution, refinement and analysis program.
J. Appl. Cryst. (2009). 42, 339-341.
;
_computing_structure_refinement
;
XL, G.M. Sheldrick, Acta Cryst.
(2008). A64, 112-122
;
_computing_structure_solution
;
XS, G.M. Sheldrick, Acta Cryst.
(2008). A64, 112-122
;
_diffrn_ambient_temperature 210
_diffrn_detector 'CCD area detector'
_diffrn_detector_area_resol_mean 7.9
_diffrn_detector_type 'Bruker SMART CCD 1K area detector'
_diffrn_measured_fraction_theta_full 0.998
_diffrn_measured_fraction_theta_max 0.998
_diffrn_measurement_device 'three-circle diffractometer'
_diffrn_measurement_device_type 'Bruker SMART CCD 1K area detector'
_diffrn_measurement_method '\w scans'
_diffrn_radiation_monochromator graphite
_diffrn_radiation_probe x-ray
_diffrn_radiation_type MoK\a
_diffrn_radiation_wavelength 0.71073
_diffrn_radiation_xray_symbol K-L~3~
_diffrn_reflns_av_R_equivalents 0.0340
_diffrn_reflns_av_unetI/netI 0.0285
_diffrn_reflns_limit_h_max 11
_diffrn_reflns_limit_h_min -11
_diffrn_reflns_limit_k_max 13
_diffrn_reflns_limit_k_min -13
_diffrn_reflns_limit_l_max 21
_diffrn_reflns_limit_l_min -21
_diffrn_reflns_number 15676
_diffrn_reflns_theta_full 28.30
_diffrn_reflns_theta_max 28.30
_diffrn_reflns_theta_min 2.36
_diffrn_source 'sealed X-ray tube'
_diffrn_source_target Mo
_exptl_absorpt_coefficient_mu 0.728
_exptl_absorpt_correction_T_max 1.000
_exptl_absorpt_correction_T_min 0.870
_exptl_absorpt_correction_type multi-scan
_exptl_absorpt_process_details 'SADABS (G. Sheldrick, 1998)'
_exptl_crystal_colour reddish
_exptl_crystal_colour_modifier reddish
_exptl_crystal_density_diffrn 1.525
_exptl_crystal_density_method 'not measured'
_exptl_crystal_description block
_exptl_crystal_F_000 664
_exptl_crystal_size_max 0.36
_exptl_crystal_size_mid 0.3
_exptl_crystal_size_min 0.26
_refine_diff_density_max 0.369
_refine_diff_density_min -0.367
_refine_diff_density_rms 0.049
_refine_ls_extinction_method none
_refine_ls_goodness_of_fit_ref 1.044
_refine_ls_hydrogen_treatment mixed
_refine_ls_matrix_type full
_refine_ls_number_parameters 202
_refine_ls_number_reflns 3521
_refine_ls_number_restraints 0
_refine_ls_restrained_S_all 1.044
_refine_ls_R_factor_all 0.0484
_refine_ls_R_factor_gt 0.0320
_refine_ls_shift/su_max 0.000
_refine_ls_shift/su_mean 0.000
_refine_ls_structure_factor_coef Fsqd
_refine_ls_weighting_details 'calc w=1/[\s^2^(Fo^2^)+(0.0394P)^2^+0.3327P] where P=(Fo^2^+2Fc^2^)/3'
_refine_ls_weighting_scheme calc
_refine_ls_wR_factor_gt 0.0767
_refine_ls_wR_factor_ref 0.0835
_reflns_number_gt 2735
_reflns_number_total 3521
_reflns_threshold_expression >2sigma(I)
_cod_data_source_file c5nj02359a2.cif
_cod_data_source_block 210k
_cod_depositor_comments 'Adding full bibliography for 7055281--7055291.cif.'
_cod_database_code 7055282
_olex2_refinement_description
;
1. Others
 Fixed Uiso: H6A(0.051) H6B(0.051) H2(0.053) H3(0.061) H4(0.062) H5(0.052)
 H10(0.049) H11(0.049) H12(0.048) H13(0.045)
 Fixed X: Fe1(0.5) H2(0.8192) H3(1.0538) H4(1.096) H5(0.8966) H10(0.3593)
 H11(0.117) H12(-0.0021) H13(0.1324)
 Fixed Y: Fe1(0.5) H2(0.4666) H3(0.5767) H4(0.779) H5(0.8716) H10(1.273)
 H11(1.2365) H12(1.0307) H13(0.865)
 Fixed Z: Fe1(0.5) H2(0.4083) H3(0.3933) H4(0.4567) H5(0.5304) H10(0.6936)
 H11(0.745) H12(0.7274) H13(0.6606)
;

loop_
_space_group_symop_id
_space_group_symop_operation_xyz
1 'x, y, z'
2 '-x+1/2, y+1/2, -z+1/2'
3 '-x, -y, -z'
4 'x-1/2, -y-1/2, z-1/2'

loop_
_atom_site_label
_atom_site_type_symbol
_atom_site_fract_x
_atom_site_fract_y
_atom_site_fract_z
_atom_site_U_iso_or_equiv
_atom_site_adp_type
_atom_site_occupancy
_atom_site_symmetry_multiplicity
_atom_site_calc_flag
_atom_site_refinement_flags
Fe1 Fe 0.5000 0.5000 0.5000 0.02771(10) Uani 1 2 d S
S1 S 0.26322(6) 0.71872(6) 0.25711(3) 0.04834(14) Uani 1 1 d .
N1 N 0.39326(17) 0.56996(15) 0.38827(9) 0.0378(3) Uani 1 1 d .
N2 N 0.71918(16) 0.60018(15) 0.47499(9) 0.0354(3) Uani 1 1 d .
N3 N 0.47507(16) 0.69090(14) 0.54814(8) 0.0336(3) Uani 1 1 d .
N4 N 0.35693(16) 0.75894(14) 0.58157(8) 0.0322(3) Uani 1 1 d .
N5 N 0.56754(16) 0.88467(14) 0.58066(8) 0.0323(3) Uani 1 1 d .
N6 N 0.67730(19) 0.98898(17) 0.59512(11) 0.0424(4) Uani 1 1 d .
H6A H 0.618(3) 1.059(2) 0.6042(13) 0.051 Uiso 1 1 d .
H6B H 0.729(3) 0.970(2) 0.6453(14) 0.051 Uiso 1 1 d .
N7 N 0.39188(18) 1.09707(14) 0.64841(9) 0.0374(3) Uani 1 1 d .
C1 C 0.33856(19) 0.63085(17) 0.33376(10) 0.0328(4) Uani 1 1 d .
C2 C 0.8345(2) 0.5495(2) 0.43287(12) 0.0441(4) Uani 1 1 d .
H2 H 0.8192 0.4666 0.4083 0.053 Uiso 1 1 calc R
C3 C 0.9757(2) 0.6144(2) 0.42406(13) 0.0512(5) Uani 1 1 d .
H3 H 1.0538 0.5767 0.3933 0.061 Uiso 1 1 calc R
C4 C 1.0000(2) 0.7344(2) 0.46096(13) 0.0519(5) Uani 1 1 d .
H4 H 1.0960 0.7790 0.4567 0.062 Uiso 1 1 calc R
C5 C 0.8821(2) 0.7896(2) 0.50451(11) 0.0437(4) Uani 1 1 d .
H5 H 0.8966 0.8716 0.5304 0.052 Uiso 1 1 calc R
C6 C 0.74210(19) 0.72077(18) 0.50896(10) 0.0343(4) Uani 1 1 d .
C7 C 0.60107(19) 0.76697(17) 0.54693(10) 0.0317(4) Uani 1 1 d .
C8 C 0.41341(19) 0.87583(17) 0.60151(9) 0.0314(3) Uani 1 1 d .
C9 C 0.3243(2) 0.97808(16) 0.64109(10) 0.0326(4) Uani 1 1 d .
C10 C 0.3132(2) 1.18937(18) 0.68700(11) 0.0409(4) Uani 1 1 d .
H10 H 0.3593 1.2730 0.6936 0.049 Uiso 1 1 calc R
C11 C 0.1676(2) 1.16870(19) 0.71778(11) 0.0408(4) Uani 1 1 d .
H11 H 0.1170 1.2365 0.7450 0.049 Uiso 1 1 calc R
C12 C 0.0977(2) 1.04694(19) 0.70781(11) 0.0400(4) Uani 1 1 d .
H12 H -0.0021 1.0307 0.7274 0.048 Uiso 1 1 calc R
C13 C 0.1770(2) 0.94888(18) 0.66849(11) 0.0376(4) Uani 1 1 d .
H13 H 0.1324 0.8650 0.6606 0.045 Uiso 1 1 calc R

loop_
_atom_site_aniso_label
_atom_site_aniso_U_11
_atom_site_aniso_U_22
_atom_site_aniso_U_33
_atom_site_aniso_U_23
_atom_site_aniso_U_13
_atom_site_aniso_U_12
Fe1 0.02364(17) 0.02794(17) 0.03189(17) 0.00150(13) 0.00441(12) 0.00004(13)
S1 0.0469(3) 0.0545(3) 0.0424(3) 0.0037(2) -0.0069(2) 0.0073(2)
N1 0.0320(8) 0.0422(9) 0.0396(8) 0.0016(7) 0.0048(6) 0.0012(6)
N2 0.0275(7) 0.0415(8) 0.0374(8) 0.0079(6) 0.0043(6) 0.0061(6)
N3 0.0274(7) 0.0370(8) 0.0368(7) 0.0008(6) 0.0044(6) -0.0023(6)
N4 0.0282(7) 0.0330(7) 0.0359(7) -0.0002(6) 0.0047(6) -0.0018(6)
N5 0.0280(7) 0.0359(8) 0.0325(7) 0.0025(6) -0.0010(6) -0.0072(6)
N6 0.0344(8) 0.0404(9) 0.0521(10) -0.0014(8) 0.0009(7) -0.0134(7)
N7 0.0382(8) 0.0353(8) 0.0387(8) -0.0010(6) 0.0017(6) -0.0048(6)
C1 0.0252(8) 0.0367(9) 0.0371(9) -0.0059(7) 0.0064(7) -0.0020(7)
C2 0.0366(10) 0.0495(11) 0.0470(11) 0.0113(9) 0.0090(8) 0.0130(9)
C3 0.0322(10) 0.0650(14) 0.0580(12) 0.0203(11) 0.0158(9) 0.0144(9)
C4 0.0270(9) 0.0721(15) 0.0569(12) 0.0208(11) 0.0043(8) -0.0024(9)
C5 0.0285(9) 0.0579(12) 0.0444(10) 0.0079(9) -0.0006(8) -0.0075(8)
C6 0.0265(8) 0.0432(10) 0.0328(8) 0.0072(7) -0.0002(6) -0.0008(7)
C7 0.0282(8) 0.0361(9) 0.0302(8) 0.0030(7) -0.0016(6) -0.0043(7)
C8 0.0300(8) 0.0363(9) 0.0277(8) 0.0043(7) -0.0008(6) -0.0032(7)
C9 0.0344(9) 0.0321(9) 0.0309(8) 0.0035(6) -0.0009(7) -0.0011(7)
C10 0.0463(11) 0.0355(10) 0.0407(10) -0.0054(8) 0.0011(8) -0.0056(8)
C11 0.0454(11) 0.0426(10) 0.0347(9) -0.0058(8) 0.0045(8) 0.0030(8)
C12 0.0400(10) 0.0425(10) 0.0383(9) 0.0045(8) 0.0083(8) -0.0001(8)
C13 0.0392(10) 0.0333(9) 0.0402(9) 0.0043(7) 0.0020(8) -0.0034(8)

loop_
_atom_type_symbol
_atom_type_description
_atom_type_scat_dispersion_real
_atom_type_scat_dispersion_imag
_atom_type_scat_source
C C 0.0033 0.0016 'International Tables Vol C Tables 4.2.6.8 and 6.1.1.4'
H H 0.0000 0.0000 'International Tables Vol C Tables 4.2.6.8 and 6.1.1.4'
N N 0.0061 0.0033 'International Tables Vol C Tables 4.2.6.8 and 6.1.1.4'
S S 0.1246 0.1234 'International Tables Vol C Tables 4.2.6.8 and 6.1.1.4'
Fe Fe 0.3463 0.8444 'International Tables Vol C Tables 4.2.6.8 and 6.1.1.4'

loop_
_geom_angle_atom_site_label_1
_geom_angle_atom_site_label_2
_geom_angle_atom_site_label_3
_geom_angle
_geom_angle_site_symmetry_1
_geom_angle_site_symmetry_3
N1 Fe1 N1 180.00(4) . 3_666
N1 Fe1 N2 89.72(5) . 3_666
N1 Fe1 N2 89.73(5) 3_666 .
N1 Fe1 N2 90.27(5) 3_666 3_666
N1 Fe1 N2 90.27(5) . .
N1 Fe1 N3 92.01(6) 3_666 .
N1 Fe1 N3 87.99(6) . .
N1 Fe1 N3 87.99(6) 3_666 3_666
N1 Fe1 N3 92.01(6) . 3_666
N2 Fe1 N2 180.0 3_666 .
N3 Fe1 N2 75.41(5) . .
N3 Fe1 N2 104.59(5) 3_666 .
N3 Fe1 N2 104.60(5) . 3_666
N3 Fe1 N2 75.41(5) 3_666 3_666
N3 Fe1 N3 180.0 . 3_666
C1 N1 Fe1 167.33(14) . .
C2 N2 Fe1 125.37(14) . .
C2 N2 C6 117.98(16) . .
C6 N2 Fe1 116.56(11) . .
N4 N3 Fe1 135.32(10) . .
C7 N3 Fe1 115.59(11) . .
C7 N3 N4 109.09(13) . .
C8 N4 N3 106.98(13) . .
C7 N5 N6 124.99(15) . .
C7 N5 C8 105.73(14) . .
C8 N5 N6 129.15(15) . .
N5 N6 H6A 104.4(14) . .
N5 N6 H6B 104.9(14) . .
H6A N6 H6B 105.3(19) . .
C10 N7 C9 116.86(16) . .
N1 C1 S1 179.11(17) . .
N2 C2 H2 118.7 . .
N2 C2 C3 122.6(2) . .
C3 C2 H2 118.7 . .
C2 C3 H3 120.5 . .
C4 C3 C2 119.01(19) . .
C4 C3 H3 120.5 . .
C3 C4 H4 120.2 . .
C3 C4 C5 119.57(18) . .
C5 C4 H4 120.2 . .
C4 C5 H5 120.8 . .
C4 C5 C6 118.3(2) . .
C6 C5 H5 120.8 . .
N2 C6 C5 122.45(17) . .
N2 C6 C7 111.39(14) . .
C5 C6 C7 126.12(17) . .
N3 C7 N5 108.60(14) . .
N3 C7 C6 120.32(15) . .
N5 C7 C6 130.98(15) . .
N4 C8 N5 109.59(15) . .
N4 C8 C9 124.17(15) . .
N5 C8 C9 126.24(15) . .
N7 C9 C8 116.74(15) . .
N7 C9 C13 123.64(17) . .
C13 C9 C8 119.62(15) . .
N7 C10 H10 118.2 . .
N7 C10 C11 123.57(17) . .
C11 C10 H10 118.2 . .
C10 C11 H11 120.6 . .
C12 C11 C10 118.86(17) . .
C12 C11 H11 120.6 . .
C11 C12 H12 120.6 . .
C11 C12 C13 118.89(18) . .
C13 C12 H12 120.6 . .
C9 C13 H13 120.9 . .
C12 C13 C9 118.13(17) . .
C12 C13 H13 120.9 . .

loop_
_geom_bond_atom_site_label_1
_geom_bond_atom_site_label_2
_geom_bond_distance
_geom_bond_site_symmetry_2
Fe1 N1 2.1115(15) 3_666
Fe1 N1 2.1114(15) .
Fe1 N2 2.1854(14) 3_666
Fe1 N2 2.1854(14) .
Fe1 N3 2.1117(14) 3_666
Fe1 N3 2.1117(14) .
S1 C1 1.6366(18) .
N1 C1 1.159(2) .
N2 C2 1.338(2) .
N2 C6 1.356(2) .
N3 N4 1.3629(19) .
N3 C7 1.323(2) .
N4 C8 1.316(2) .
N5 N6 1.423(2) .
N5 C7 1.356(2) .
N5 C8 1.378(2) .
N6 H6A 0.89(2) .
N6 H6B 0.93(2) .
N7 C9 1.342(2) .
N7 C10 1.335(2) .
C2 H2 0.9400 .
C2 C3 1.385(3) .
C3 H3 0.9400 .
C3 C4 1.372(3) .
C4 H4 0.9400 .
C4 C5 1.385(3) .
C5 H5 0.9400 .
C5 C6 1.386(2) .
C6 C7 1.463(2) .
C8 C9 1.463(2) .
C9 C13 1.389(2) .
C10 H10 0.9400 .
C10 C11 1.382(3) .
C11 H11 0.9400 .
C11 C12 1.379(3) .
C12 H12 0.9400 .
C12 C13 1.385(3) .
C13 H13 0.9400 .

loop_
_geom_hbond_atom_site_label_D
_geom_hbond_atom_site_label_H
_geom_hbond_atom_site_label_A
_geom_hbond_distance_DH
_geom_hbond_distance_HA
_geom_hbond_distance_DA
_geom_hbond_angle_DHA
_geom_hbond_site_symmetry_A
N6 H6A N7 0.89(2) 2.13(2) 2.851(2) 137.4(19) .
N6 H6B S1 0.93(2) 2.65(2) 3.4314(19) 142.1(17) 4_676
